data_4307908
loop_
_publ_author_name
'Yulia Yu. Scaffidi-Domianello'
'Alexey A. Nazarov'
'Matti Haukka'
'Markus Galanski'
'Bernhard K. Keppler'
'Jacob Schneider'
'Pingwu Du'
'Richard Eisenberg'
'Vadim Yu. Kukushkin'

_publ_section_title
;
First Example of the Solid-State Thermal Cyclometalation of Ligated
Benzophenone Imine Giving Novel Luminescent Platinum(II) Species
;
_journal_name_full 'Inorganic Chemistry'
_journal_page_first 4469
_journal_page_last 4482
_journal_paper_doi 10.1021/ic062414k
_journal_volume 46
_journal_year 2007
_chemical_formula_moiety 'C17 H19 Cl2 N O Pt S, 0.5(C H Cl3)'
_chemical_formula_sum 'C17.5 H19.5 Cl3.5 N O Pt S'
_chemical_formula_weight 611.06
_chemical_name_systematic
; 
 ? 
;
_space_group_IT_number 14
_symmetry_cell_setting monoclinic
_symmetry_space_group_name_Hall '-P 2ybc'
_symmetry_space_group_name_H-M 'P 1 21/c 1'
_atom_sites_solution_hydrogens geom
_atom_sites_solution_primary direct
_atom_sites_solution_secondary difmap
_audit_creation_method SHELXL-97
_cell_angle_alpha 90.00
_cell_angle_beta 99.181(11)
_cell_angle_gamma 90.00
_cell_formula_units_Z 16
_cell_length_a 19.869(2)
_cell_length_b 18.081(3)
_cell_length_c 23.197(2)
_cell_measurement_temperature 120(2)
_cell_volume 8226.8(18)
_computing_cell_refinement 'EvalCCD (Duisenberg, 1998-2003)'
_computing_data_collection 'Collect (Nonius BV, 1997-2000)'
_computing_data_reduction 'EvalCCD (Duisenberg, 1998-2003)'
_computing_molecular_graphics 'Diamond v.3.1b (Crystal Impact GbR, 2006)'
_computing_publication_material 'SHELXL-97 (Sheldrick, 1997)'
_computing_structure_refinement 'SHELXL-97 (Sheldrick, 1997)'
_computing_structure_solution 'DIRDIF99 (Beurskens et al., 1999)'
_diffrn_ambient_temperature 120(2)
_diffrn_detector_area_resol_mean 9
_diffrn_measured_fraction_theta_full 0.993
_diffrn_measured_fraction_theta_max 0.993
_diffrn_measurement_device '95mm CCD camera on \k-goniostat'
_diffrn_measurement_device_type KappaCCD
_diffrn_measurement_method '\f scans and \w scans with \k offset'
_diffrn_radiation_monochromator 'horizontally mounted graphite crystal'
_diffrn_radiation_source 'fine-focus sealed tube'
_diffrn_radiation_type MoK\a
_diffrn_radiation_wavelength 0.71073
_diffrn_reflns_av_R_equivalents 0.0859
_diffrn_reflns_av_sigmaI/netI 0.0820
_diffrn_reflns_limit_h_max 23
_diffrn_reflns_limit_h_min -22
_diffrn_reflns_limit_k_max 21
_diffrn_reflns_limit_k_min -21
_diffrn_reflns_limit_l_max 27
_diffrn_reflns_limit_l_min -27
_diffrn_reflns_number 57627
_diffrn_reflns_theta_full 25.00
_diffrn_reflns_theta_max 25.00
_diffrn_reflns_theta_min 2.08
_exptl_absorpt_coefficient_mu 7.385
_exptl_absorpt_correction_T_max 0.2271
_exptl_absorpt_correction_T_min 0.0972
_exptl_absorpt_correction_type multi-scan
_exptl_absorpt_process_details 'SADABS v.2.10 (Sheldrick, 2003)'
_exptl_crystal_colour yellow
_exptl_crystal_density_diffrn 1.973
_exptl_crystal_density_method 'not measured'
_exptl_crystal_description plate
_exptl_crystal_F_000 4688
_exptl_crystal_size_max 0.45
_exptl_crystal_size_mid 0.22
_exptl_crystal_size_min 0.20
_refine_diff_density_max 5.935
_refine_diff_density_min -2.930
_refine_diff_density_rms 0.333
_refine_ls_extinction_method none
_refine_ls_goodness_of_fit_ref 1.105
_refine_ls_hydrogen_treatment constr
_refine_ls_matrix_type full
_refine_ls_number_parameters 889
_refine_ls_number_reflns 14385
_refine_ls_number_restraints 0
_refine_ls_restrained_S_all 1.105
_refine_ls_R_factor_all 0.1282
_refine_ls_R_factor_gt 0.0631
_refine_ls_shift/su_max 0.001
_refine_ls_shift/su_mean 0.000
_refine_ls_structure_factor_coef Fsqd
_refine_ls_weighting_details 'calc w=1/[\s^2^(Fo^2^)+(0.0668P)^2^+225.5228P] where P=(Fo^2^+2Fc^2^)/3'
_refine_ls_weighting_scheme calc
_refine_ls_wR_factor_gt 0.1462
_refine_ls_wR_factor_ref 0.1939
_reflns_number_gt 8878
_reflns_number_total 14385
_reflns_threshold_expression >2sigma(I)
_cod_data_source_file ic062414k-file007_3.cif
_cod_data_source_block struct_4
_cod_depositor_comments
;

2020-09-22
Z value and formula fixed to values more according to usual
chemical conventions.                 miguel
;
_cod_original_formula_sum 'C35 H39 Cl7 N2 O2 Pt2 S2'
_cod_original_formula_weight 1222.13
_cod_original_formula_moiety '2(C17 H19 Cl2 N O Pt S), C H Cl3'
_cod_original_formula_units_Z 8
_cod_original_cell_volume 8226.8(19)
_cod_original_sg_symbol_H-M 'P 21/c'
_cod_database_code 4307908

loop_
_symmetry_equiv_pos_as_xyz
'x, y, z'
'-x, y+1/2, -z+1/2'
'-x, -y, -z'
'x, -y-1/2, z-1/2'

loop_
_atom_site_label
_atom_site_type_symbol
_atom_site_fract_x
_atom_site_fract_y
_atom_site_fract_z
_atom_site_U_iso_or_equiv
_atom_site_adp_type
_atom_site_occupancy
_atom_site_symmetry_multiplicity
_atom_site_calc_flag
_atom_site_refinement_flags
_atom_site_disorder_assembly
_atom_site_disorder_group
Pt1 Pt 0.05347(3) 0.16791(3) 0.32444(3) 0.02497(17) Uani 1 1 d . . .
Cl1 Cl 0.02435(19) 0.2882(2) 0.34256(17) 0.0304(9) Uani 1 1 d . . .
S1 S 0.00164(19) 0.1364(2) 0.39831(17) 0.0279(9) Uani 1 1 d . . .
O1 O 0.0210(6) 0.1773(7) 0.4532(5) 0.036(3) Uani 1 1 d . . .
N1 N 0.0962(6) 0.2046(7) 0.2566(6) 0.028(2) Uani 1 1 d . . .
H1 H 0.1398 0.1944 0.2582 0.034 Uiso 1 1 calc R . .
C1 C 0.0692(7) 0.2402(8) 0.2121(6) 0.022(3) Uani 1 1 d . . .
Pt2 Pt 0.20561(3) 0.18943(3) 0.40224(3) 0.02366(17) Uani 1 1 d . . .
Cl2 Cl 0.0816(2) 0.0491(2) 0.30106(19) 0.0349(9) Uani 1 1 d . . .
S2 S 0.25953(19) 0.1258(2) 0.34150(17) 0.0259(8) Uani 1 1 d . . .
O2 O 0.2338(5) 0.1329(7) 0.2790(5) 0.036(3) Uani 1 1 d . . .
N2 N 0.1565(6) 0.2506(7) 0.4565(6) 0.028(2) Uani 1 1 d . . .
H2 H 0.1128 0.2410 0.4547 0.034 Uiso 1 1 calc R . .
C2 C 0.1075(7) 0.2808(9) 0.1740(7) 0.028(4) Uani 1 1 d . . .
Cl3 Cl 0.23416(19) 0.2949(2) 0.35605(17) 0.0296(9) Uani 1 1 d . . .
C3 C 0.1732(8) 0.3052(9) 0.1956(7) 0.030(4) Uani 1 1 d . . .
H3 H 0.1926 0.2957 0.2350 0.036 Uiso 1 1 calc R . .
Cl4 Cl 0.1799(2) 0.0884(2) 0.45475(18) 0.0341(9) Uani 1 1 d . . .
C4 C 0.2105(8) 0.3441(10) 0.1586(8) 0.039(4) Uani 1 1 d . . .
H4 H 0.2550 0.3616 0.1736 0.047 Uiso 1 1 calc R . .
C5 C 0.1842(9) 0.3570(10) 0.1024(8) 0.040(4) Uani 1 1 d . . .
H5 H 0.2101 0.3839 0.0783 0.048 Uiso 1 1 calc R . .
C6 C 0.1195(8) 0.3313(9) 0.0791(7) 0.029(4) Uani 1 1 d . . .
H6 H 0.1017 0.3386 0.0391 0.035 Uiso 1 1 calc R . .
C7 C 0.0815(8) 0.2946(9) 0.1157(7) 0.031(4) Uani 1 1 d . . .
H7 H 0.0367 0.2785 0.1005 0.038 Uiso 1 1 calc R . .
C8 C -0.0075(7) 0.2466(9) 0.2004(7) 0.030(4) Uani 1 1 d . . .
C9 C -0.0395(10) 0.3154(11) 0.1891(7) 0.044(5) Uani 1 1 d . . .
H9 H -0.0134 0.3589 0.1861 0.053 Uiso 1 1 calc R . .
C10 C -0.1102(9) 0.3186(12) 0.1823(7) 0.044(5) Uani 1 1 d . . .
H10 H -0.1329 0.3646 0.1741 0.053 Uiso 1 1 calc R . .
C11 C -0.1473(10) 0.2561(14) 0.1874(8) 0.058(6) Uani 1 1 d . . .
H11 H -0.1955 0.2590 0.1841 0.069 Uiso 1 1 calc R . .
C12 C -0.1148(11) 0.1888(14) 0.1975(11) 0.068(7) Uani 1 1 d . . .
H12 H -0.1407 0.1453 0.2010 0.081 Uiso 1 1 calc R . .
C13 C -0.0459(8) 0.1847(11) 0.2023(9) 0.044(5) Uani 1 1 d . . .
H13 H -0.0242 0.1378 0.2072 0.053 Uiso 1 1 calc R . .
C14 C -0.0896(7) 0.1423(9) 0.3740(8) 0.033(4) Uani 1 1 d . . .
H14A H -0.1116 0.1724 0.4013 0.040 Uiso 1 1 calc R . .
H14B H -0.0996 0.1646 0.3346 0.040 Uiso 1 1 calc R . .
C15 C -0.1138(13) 0.0645(13) 0.3730(13) 0.084(9) Uani 1 1 d . . .
H15A H -0.1472 0.0604 0.4002 0.101 Uiso 1 1 calc R . .
H15B H -0.1384 0.0538 0.3333 0.101 Uiso 1 1 calc R . .
C16 C -0.0678(14) 0.0140(13) 0.386(2) 0.17(2) Uani 1 1 d . . .
H16A H -0.0646 -0.0149 0.3508 0.203 Uiso 1 1 calc R . .
H16B H -0.0841 -0.0201 0.4147 0.203 Uiso 1 1 calc R . .
C17 C 0.0001(9) 0.0378(9) 0.4112(9) 0.042(5) Uani 1 1 d . . .
H17A H 0.0346 0.0124 0.3919 0.051 Uiso 1 1 calc R . .
H17B H 0.0096 0.0270 0.4535 0.051 Uiso 1 1 calc R . .
C18 C 0.1808(8) 0.3018(9) 0.4935(7) 0.031(4) Uani 1 1 d . . .
C19 C 0.2550(8) 0.3178(8) 0.5075(7) 0.025(3) Uani 1 1 d . . .
C20 C 0.3012(8) 0.2585(10) 0.5173(7) 0.034(4) Uani 1 1 d . . .
H20 H 0.2857 0.2088 0.5167 0.041 Uiso 1 1 calc R . .
C21 C 0.3696(9) 0.2751(11) 0.5278(8) 0.047(5) Uani 1 1 d . . .
H21 H 0.4017 0.2360 0.5357 0.056 Uiso 1 1 calc R . .
C22 C 0.3930(9) 0.3471(10) 0.5274(8) 0.040(4) Uani 1 1 d . . .
H22 H 0.4405 0.3568 0.5312 0.048 Uiso 1 1 calc R . .
C23 C 0.3470(9) 0.4043(10) 0.5214(8) 0.041(4) Uani 1 1 d . . .
H23 H 0.3625 0.4541 0.5243 0.049 Uiso 1 1 calc R . .
C24 C 0.2762(8) 0.3886(10) 0.5110(8) 0.038(4) Uani 1 1 d . . .
H24 H 0.2440 0.4278 0.5066 0.045 Uiso 1 1 calc R . .
C25 C 0.1330(8) 0.3437(9) 0.5247(7) 0.031(4) Uani 1 1 d . . .
C26 C 0.1508(9) 0.3637(10) 0.5814(7) 0.037(4) Uani 1 1 d . . .
H26 H 0.1957 0.3534 0.6007 0.044 Uiso 1 1 calc R . .
C27 C 0.1061(10) 0.3982(10) 0.6119(8) 0.044(5) Uani 1 1 d . . .
H27 H 0.1188 0.4087 0.6523 0.053 Uiso 1 1 calc R . .
C28 C 0.0414(10) 0.4180(11) 0.5825(10) 0.055(6) Uani 1 1 d . . .
H28 H 0.0111 0.4455 0.6021 0.066 Uiso 1 1 calc R . .
C29 C 0.0218(9) 0.3972(10) 0.5246(10) 0.050(5) Uani 1 1 d . . .
H29 H -0.0228 0.4083 0.5050 0.061 Uiso 1 1 calc R . .
C30 C 0.0665(9) 0.3608(9) 0.4960(8) 0.037(4) Uani 1 1 d . . .
H30 H 0.0530 0.3467 0.4564 0.044 Uiso 1 1 calc R . .
C31 C 0.2734(8) 0.0303(8) 0.3606(7) 0.030(4) Uani 1 1 d . . .
H31A H 0.2330 0.0088 0.3745 0.036 Uiso 1 1 calc R . .
H31B H 0.2834 0.0012 0.3268 0.036 Uiso 1 1 calc R . .
C32 C 0.3349(8) 0.0318(10) 0.4096(8) 0.038(4) Uani 1 1 d . . .
H32A H 0.3227 0.0535 0.4457 0.046 Uiso 1 1 calc R . .
H32B H 0.3534 -0.0186 0.4182 0.046 Uiso 1 1 calc R . .
C33 C 0.3854(9) 0.0803(11) 0.3845(9) 0.052(5) Uani 1 1 d . . .
H33A H 0.4226 0.0955 0.4159 0.063 Uiso 1 1 calc R . .
H33B H 0.4057 0.0524 0.3548 0.063 Uiso 1 1 calc R . .
C34 C 0.3490(7) 0.1469(9) 0.3574(7) 0.032(4) Uani 1 1 d . . .
H34A H 0.3663 0.1601 0.3210 0.038 Uiso 1 1 calc R . .
H34B H 0.3567 0.1894 0.3846 0.038 Uiso 1 1 calc R . .
Cl94 Cl 0.1479(3) 0.4858(4) 0.3941(2) 0.0691(16) Uani 1 1 d . . .
C94 C 0.1290(9) 0.4449(11) 0.3255(8) 0.044(5) Uani 1 1 d . . .
H94 H 0.1276 0.3900 0.3304 0.053 Uiso 1 1 calc R . .
Cl95 Cl 0.1901(2) 0.4667(3) 0.2823(2) 0.0506(12) Uani 1 1 d . . .
Cl96 Cl 0.0475(2) 0.4757(3) 0.2895(2) 0.0525(13) Uani 1 1 d . . .
Cl97 Cl 0.6449(9) 0.4963(6) 0.9236(4) 0.214(8) Uani 1 1 d . . .
C97 C 0.6272(10) 0.4640(12) 0.8561(10) 0.059(6) Uani 1 1 d . . .
H97 H 0.6240 0.4089 0.8571 0.071 Uiso 1 1 calc R . .
Cl98 Cl 0.6934(4) 0.4909(4) 0.8139(5) 0.122(4) Uani 1 1 d . . .
Cl99 Cl 0.5528(3) 0.5001(3) 0.8160(3) 0.0636(15) Uani 1 1 d . . .
Pt1B Pt 0.55046(3) 0.19518(3) 0.82033(3) 0.02394(16) Uani 1 1 d . . .
Cl1B Cl 0.52448(19) 0.3084(2) 0.85651(18) 0.0312(9) Uani 1 1 d . . .
S1B S 0.50180(18) 0.1449(2) 0.89043(16) 0.0239(8) Uani 1 1 d . . .
O1B O 0.5249(5) 0.1705(7) 0.9498(5) 0.034(3) Uani 1 1 d . . .
N1B N 0.5900(6) 0.2467(7) 0.7558(6) 0.026(2) Uani 1 1 d . . .
H1B H 0.6338 0.2388 0.7567 0.032 Uiso 1 1 calc R . .
C1B C 0.5631(7) 0.2883(8) 0.7146(7) 0.027(4) Uani 1 1 d . . .
Pt2B Pt 0.70663(3) 0.19686(3) 0.89619(3) 0.02363(16) Uani 1 1 d . . .
Cl2B Cl 0.57274(19) 0.0847(2) 0.77731(18) 0.0315(9) Uani 1 1 d . . .
S2B S 0.75225(18) 0.1526(2) 0.82255(17) 0.0238(8) Uani 1 1 d . . .
O2B O 0.7283(5) 0.1835(6) 0.7654(5) 0.031(3) Uani 1 1 d . . .
N2B N 0.6626(6) 0.2415(7) 0.9612(6) 0.026(2) Uani 1 1 d . . .
H2B H 0.6197 0.2286 0.9607 0.032 Uiso 1 1 calc R . .
C2B C 0.6016(8) 0.3228(8) 0.6738(7) 0.028(4) Uani 1 1 d . . .
Cl3B Cl 0.73108(19) 0.3129(2) 0.86396(18) 0.0293(9) Uani 1 1 d . . .
C3B C 0.6691(7) 0.3475(8) 0.6943(7) 0.029(4) Uani 1 1 d . . .
H3B H 0.6882 0.3433 0.7345 0.034 Uiso 1 1 calc R . .
Cl4B Cl 0.6869(2) 0.0829(2) 0.93408(18) 0.0356(9) Uani 1 1 d . . .
C4B C 0.7070(8) 0.3781(9) 0.6542(8) 0.035(4) Uani 1 1 d . . .
H4B H 0.7529 0.3926 0.6668 0.042 Uiso 1 1 calc R . .
C5B C 0.6780(9) 0.3875(10) 0.5967(7) 0.036(4) Uani 1 1 d . . .
H5B H 0.7037 0.4105 0.5705 0.043 Uiso 1 1 calc R . .
C6B C 0.6128(9) 0.3643(9) 0.5765(7) 0.037(4) Uani 1 1 d . . .
H6B H 0.5943 0.3689 0.5363 0.044 Uiso 1 1 calc R . .
C7B C 0.5731(8) 0.3331(8) 0.6165(7) 0.027(3) Uani 1 1 d . . .
H7B H 0.5270 0.3195 0.6035 0.032 Uiso 1 1 calc R . .
C8B C 0.4870(8) 0.2989(10) 0.7060(7) 0.031(4) Uani 1 1 d . . .
C9B C 0.4596(8) 0.3705(10) 0.6984(7) 0.036(4) Uani 1 1 d . . .
H9B H 0.4884 0.4125 0.6988 0.043 Uiso 1 1 calc R . .
C10B C 0.3885(10) 0.3782(12) 0.6903(8) 0.050(5) Uani 1 1 d . . .
H10B H 0.3690 0.4262 0.6850 0.060 Uiso 1 1 calc R . .
C11B C 0.3478(10) 0.3196(12) 0.6899(9) 0.051(5) Uani 1 1 d . . .
H11B H 0.2999 0.3271 0.6851 0.061 Uiso 1 1 calc R . .
C12B C 0.3729(10) 0.2481(13) 0.6961(9) 0.056(6) Uani 1 1 d . . .
H12B H 0.3423 0.2075 0.6950 0.068 Uiso 1 1 calc R . .
C13B C 0.4444(9) 0.2356(10) 0.7041(8) 0.040(4) Uani 1 1 d . . .
H13B H 0.4629 0.1871 0.7080 0.048 Uiso 1 1 calc R . .
C14B C 0.4103(7) 0.1597(9) 0.8707(7) 0.028(4) Uani 1 1 d . . .
H14C H 0.3924 0.1876 0.9018 0.034 Uiso 1 1 calc R . .
H14D H 0.4001 0.1879 0.8338 0.034 Uiso 1 1 calc R . .
C15B C 0.3782(9) 0.0822(10) 0.8635(9) 0.047(5) Uani 1 1 d . . .
H15C H 0.3643 0.0660 0.9007 0.056 Uiso 1 1 calc R . .
H15D H 0.3372 0.0830 0.8330 0.056 Uiso 1 1 calc R . .
C16B C 0.4313(9) 0.0290(10) 0.8461(9) 0.047(5) Uani 1 1 d . . .
H16C H 0.4174 -0.0230 0.8504 0.056 Uiso 1 1 calc R . .
H16D H 0.4376 0.0375 0.8052 0.056 Uiso 1 1 calc R . .
C17B C 0.4967(8) 0.0464(8) 0.8881(7) 0.030(4) Uani 1 1 d . . .
H17C H 0.5368 0.0251 0.8736 0.036 Uiso 1 1 calc R . .
H17D H 0.4946 0.0260 0.9273 0.036 Uiso 1 1 calc R . .
C18B C 0.6861(8) 0.2846(9) 1.0024(7) 0.030(4) Uani 1 1 d . . .
C19B C 0.7617(7) 0.3022(9) 1.0146(6) 0.024(3) Uani 1 1 d . . .
C20B C 0.8111(8) 0.2471(10) 1.0139(8) 0.036(4) Uani 1 1 d . . .
H20B H 0.7969 0.1977 1.0051 0.043 Uiso 1 1 calc R . .
C21B C 0.8783(8) 0.2624(10) 1.0255(7) 0.035(4) Uani 1 1 d . . .
H21B H 0.9110 0.2238 1.0281 0.042 Uiso 1 1 calc R . .
C22B C 0.8991(8) 0.3361(10) 1.0336(8) 0.040(4) Uani 1 1 d . . .
H22B H 0.9461 0.3484 1.0394 0.048 Uiso 1 1 calc R . .
C23B C 0.8503(8) 0.3908(10) 1.0332(8) 0.038(4) Uani 1 1 d . . .
H23B H 0.8643 0.4409 1.0382 0.045 Uiso 1 1 calc R . .
C24B C 0.7821(8) 0.3739(9) 1.0256(7) 0.032(4) Uani 1 1 d . . .
H24B H 0.7493 0.4116 1.0280 0.039 Uiso 1 1 calc R . .
C25B C 0.6451(8) 0.3170(8) 1.0426(7) 0.027(4) Uani 1 1 d . . .
C26B C 0.6670(8) 0.3276(9) 1.1006(7) 0.032(4) Uani 1 1 d . . .
H26B H 0.7129 0.3156 1.1159 0.039 Uiso 1 1 calc R . .
C27B C 0.6260(9) 0.3547(9) 1.1381(7) 0.035(4) Uani 1 1 d . . .
H27B H 0.6430 0.3601 1.1786 0.042 Uiso 1 1 calc R . .
C28B C 0.5594(8) 0.3742(8) 1.1158(8) 0.032(4) Uani 1 1 d . . .
H28B H 0.5303 0.3941 1.1407 0.039 Uiso 1 1 calc R . .
C29B C 0.5358(8) 0.3645(9) 1.0573(7) 0.031(4) Uani 1 1 d . . .
H29B H 0.4903 0.3782 1.0422 0.037 Uiso 1 1 calc R . .
C30B C 0.5749(8) 0.3365(9) 1.0214(7) 0.031(4) Uani 1 1 d . . .
H30B H 0.5566 0.3293 0.9814 0.037 Uiso 1 1 calc R . .
C31B C 0.7547(8) 0.0545(8) 0.8143(7) 0.030(4) Uani 1 1 d . . .
H31C H 0.7611 0.0292 0.8527 0.036 Uiso 1 1 calc R . .
H31D H 0.7127 0.0358 0.7900 0.036 Uiso 1 1 calc R . .
C32B C 0.8169(8) 0.0446(9) 0.7837(7) 0.034(4) Uani 1 1 d . . .
H32C H 0.8293 -0.0084 0.7823 0.041 Uiso 1 1 calc R . .
H32D H 0.8074 0.0639 0.7433 0.041 Uiso 1 1 calc R . .
C33B C 0.8740(8) 0.0880(9) 0.8196(8) 0.038(4) Uani 1 1 d . . .
H33C H 0.9113 0.0966 0.7967 0.046 Uiso 1 1 calc R . .
H33D H 0.8927 0.0602 0.8553 0.046 Uiso 1 1 calc R . .
C34B C 0.8444(8) 0.1623(9) 0.8360(8) 0.035(4) Uani 1 1 d . . .
H34C H 0.8588 0.2027 0.8118 0.042 Uiso 1 1 calc R . .
H34D H 0.8605 0.1739 0.8776 0.042 Uiso 1 1 calc R . .

loop_
_atom_site_aniso_label
_atom_site_aniso_U_11
_atom_site_aniso_U_22
_atom_site_aniso_U_33
_atom_site_aniso_U_23
_atom_site_aniso_U_13
_atom_site_aniso_U_12
Pt1 0.0115(3) 0.0327(3) 0.0311(3) -0.0019(3) 0.0048(2) -0.0005(2)
Cl1 0.022(2) 0.031(2) 0.038(2) 0.0011(17) 0.0043(16) 0.0049(15)
S1 0.0088(18) 0.040(2) 0.035(2) 0.0045(18) 0.0063(15) -0.0007(15)
O1 0.021(6) 0.064(8) 0.023(6) -0.003(5) 0.002(5) -0.006(5)
N1 0.005(4) 0.034(5) 0.046(6) -0.005(5) 0.003(4) -0.003(4)
C1 0.008(7) 0.035(9) 0.023(8) -0.015(7) -0.001(6) -0.001(6)
Pt2 0.0120(3) 0.0299(3) 0.0294(3) -0.0008(3) 0.0041(2) 0.0005(2)
Cl2 0.022(2) 0.037(2) 0.047(2) -0.0105(19) 0.0079(17) 0.0006(16)
S2 0.0142(19) 0.028(2) 0.036(2) -0.0041(17) 0.0073(16) -0.0021(15)
O2 0.020(6) 0.054(7) 0.034(6) -0.003(6) 0.007(5) -0.004(5)
N2 0.005(4) 0.034(5) 0.046(6) -0.005(5) 0.003(4) -0.003(4)
C2 0.011(8) 0.035(9) 0.040(10) 0.004(7) 0.010(7) 0.000(6)
Cl3 0.020(2) 0.030(2) 0.038(2) 0.0042(17) 0.0041(16) -0.0030(15)
C3 0.019(9) 0.032(9) 0.036(9) 0.012(7) -0.004(7) 0.003(7)
Cl4 0.028(2) 0.034(2) 0.042(2) 0.0014(18) 0.0125(18) 0.0003(17)
C4 0.012(9) 0.055(11) 0.050(11) 0.003(9) 0.002(8) -0.005(7)
C5 0.030(10) 0.051(11) 0.043(11) 0.004(9) 0.017(8) 0.001(8)
C6 0.026(9) 0.044(10) 0.020(8) 0.008(7) 0.012(7) 0.006(7)
C7 0.008(8) 0.045(10) 0.038(10) -0.013(8) -0.003(7) 0.006(7)
C8 0.009(8) 0.047(10) 0.035(9) 0.004(8) 0.007(6) 0.005(7)
C9 0.036(11) 0.069(14) 0.029(10) 0.004(9) 0.007(8) -0.001(9)
C10 0.029(11) 0.079(15) 0.024(9) 0.001(9) 0.004(7) 0.033(10)
C11 0.024(11) 0.109(19) 0.040(11) -0.008(12) 0.004(8) -0.003(12)
C12 0.025(12) 0.085(17) 0.089(18) -0.003(14) -0.004(11) 0.001(11)
C13 0.008(9) 0.061(13) 0.062(13) 0.000(10) 0.006(8) 0.007(7)
C14 0.004(7) 0.048(11) 0.047(10) 0.001(8) 0.003(7) 0.008(7)
C15 0.055(16) 0.066(16) 0.12(2) -0.026(15) -0.036(15) -0.002(12)
C16 0.047(18) 0.028(14) 0.42(7) 0.03(2) 0.00(3) -0.011(12)
C17 0.030(10) 0.035(10) 0.062(13) 0.023(9) 0.008(9) -0.001(8)
C18 0.019(9) 0.035(9) 0.042(10) 0.001(8) 0.014(7) -0.006(7)
C19 0.015(8) 0.029(9) 0.029(9) 0.000(7) 0.003(6) 0.004(6)
C20 0.026(10) 0.040(10) 0.039(10) 0.001(8) 0.011(7) 0.007(7)
C21 0.029(11) 0.059(13) 0.049(12) -0.001(10) 0.001(9) 0.010(9)
C22 0.026(10) 0.045(11) 0.049(11) 0.002(9) 0.005(8) -0.002(8)
C23 0.036(11) 0.046(11) 0.039(10) -0.016(8) 0.004(8) -0.001(8)
C24 0.022(9) 0.045(11) 0.047(11) -0.004(8) 0.006(8) 0.004(7)
C25 0.016(8) 0.036(9) 0.043(10) -0.004(8) 0.012(7) 0.001(7)
C26 0.025(9) 0.049(11) 0.035(10) -0.009(8) 0.004(7) -0.007(8)
C27 0.057(13) 0.040(11) 0.042(11) -0.020(9) 0.028(9) -0.010(9)
C28 0.038(12) 0.058(13) 0.077(16) -0.014(11) 0.035(11) -0.012(10)
C29 0.020(10) 0.044(11) 0.087(16) -0.014(11) 0.006(9) -0.006(8)
C30 0.029(10) 0.039(10) 0.043(10) -0.003(8) 0.008(8) 0.006(7)
C31 0.017(8) 0.023(8) 0.050(11) 0.000(7) 0.005(7) 0.014(6)
C32 0.022(9) 0.049(11) 0.042(10) 0.011(8) 0.005(8) -0.001(8)
C33 0.016(9) 0.068(14) 0.071(14) 0.014(11) 0.000(9) 0.000(9)
C34 0.010(8) 0.045(10) 0.044(10) 0.002(8) 0.014(7) -0.009(7)
Cl94 0.071(4) 0.083(4) 0.053(3) 0.010(3) 0.010(3) 0.006(3)
C94 0.028(10) 0.050(11) 0.050(12) 0.020(9) -0.003(8) 0.003(8)
Cl95 0.032(3) 0.051(3) 0.072(3) 0.005(2) 0.017(2) 0.001(2)
Cl96 0.024(2) 0.042(3) 0.088(4) 0.006(2) -0.004(2) 0.0012(18)
Cl97 0.40(2) 0.122(8) 0.076(6) -0.033(5) -0.084(9) 0.118(11)
C97 0.033(12) 0.045(12) 0.101(18) -0.008(12) 0.016(11) 0.010(9)
Cl98 0.051(4) 0.073(4) 0.254(11) 0.059(6) 0.058(5) 0.007(3)
Cl99 0.032(3) 0.059(3) 0.097(4) 0.014(3) 0.002(3) 0.010(2)
Pt1B 0.0111(3) 0.0318(3) 0.0292(3) 0.0005(3) 0.0042(2) -0.0007(2)
Cl1B 0.019(2) 0.035(2) 0.039(2) -0.0019(18) 0.0029(16) 0.0010(15)
S1B 0.0087(18) 0.036(2) 0.029(2) 0.0016(17) 0.0090(15) 0.0007(14)
O1B 0.014(6) 0.062(8) 0.027(6) -0.003(5) 0.007(5) -0.008(5)
N1B 0.008(4) 0.031(5) 0.043(6) -0.004(4) 0.011(4) 0.004(4)
C1B 0.014(8) 0.027(9) 0.042(10) -0.004(7) 0.004(7) 0.003(6)
Pt2B 0.0127(3) 0.0296(3) 0.0292(3) -0.0023(3) 0.0051(2) 0.0005(2)
Cl2B 0.021(2) 0.034(2) 0.040(2) -0.0051(18) 0.0094(17) -0.0020(16)
S2B 0.0115(18) 0.027(2) 0.033(2) -0.0037(17) 0.0053(15) -0.0021(14)
O2B 0.020(6) 0.045(7) 0.028(6) 0.001(5) 0.006(5) 0.006(5)
N2B 0.008(4) 0.031(5) 0.043(6) -0.004(4) 0.011(4) 0.004(4)
C2B 0.019(9) 0.030(9) 0.039(10) -0.002(7) 0.019(7) 0.003(6)
Cl3B 0.020(2) 0.025(2) 0.043(2) 0.0015(17) 0.0063(17) 0.0006(14)
C3B 0.003(7) 0.035(9) 0.046(10) -0.003(8) -0.004(6) 0.002(6)
Cl4B 0.037(2) 0.032(2) 0.041(2) 0.0010(18) 0.0143(18) -0.0035(17)
C4B 0.014(8) 0.040(10) 0.053(11) 0.011(8) 0.012(8) 0.006(7)
C5B 0.034(10) 0.047(11) 0.030(9) 0.000(8) 0.016(8) 0.002(8)
C6B 0.036(11) 0.039(10) 0.032(9) 0.011(8) 0.001(8) 0.000(8)
C7B 0.014(8) 0.031(9) 0.038(10) -0.004(7) 0.010(7) 0.001(6)
C8B 0.011(8) 0.058(11) 0.026(8) 0.011(8) 0.007(6) -0.008(7)
C9B 0.008(8) 0.053(11) 0.047(11) 0.006(9) 0.004(7) 0.006(7)
C10B 0.037(12) 0.062(13) 0.054(13) 0.007(10) 0.014(9) 0.022(10)
C11B 0.019(10) 0.084(17) 0.051(12) 0.000(11) 0.006(8) 0.006(10)
C12B 0.028(11) 0.082(16) 0.055(13) 0.004(11) -0.004(9) -0.032(11)
C13B 0.028(10) 0.038(10) 0.054(12) -0.002(9) 0.006(8) -0.008(8)
C14B 0.004(7) 0.045(10) 0.036(9) -0.008(8) 0.006(6) 0.004(6)
C15B 0.021(10) 0.060(12) 0.061(13) -0.008(10) 0.015(9) -0.006(8)
C16B 0.032(11) 0.033(10) 0.077(14) -0.003(9) 0.015(10) -0.005(8)
C17B 0.021(9) 0.029(9) 0.043(10) -0.001(7) 0.014(7) -0.006(7)
C18B 0.017(8) 0.033(9) 0.039(10) -0.003(8) 0.002(7) 0.002(7)
C19B 0.017(8) 0.035(9) 0.020(8) 0.005(7) 0.006(6) 0.005(6)
C20B 0.013(8) 0.044(10) 0.050(11) -0.012(8) 0.007(7) 0.007(7)
C21B 0.027(10) 0.045(11) 0.031(9) 0.001(8) -0.003(7) 0.007(8)
C22B 0.007(8) 0.061(12) 0.052(11) 0.004(9) 0.005(7) 0.010(8)
C23B 0.013(9) 0.050(11) 0.052(11) -0.006(9) 0.008(7) -0.003(7)
C24B 0.021(9) 0.041(10) 0.034(9) -0.004(8) 0.002(7) 0.000(7)
C25B 0.015(8) 0.030(9) 0.036(9) -0.001(7) 0.011(7) -0.001(6)
C26B 0.021(9) 0.044(10) 0.033(9) 0.001(8) 0.005(7) 0.002(7)
C27B 0.043(11) 0.030(9) 0.035(10) -0.010(7) 0.017(8) -0.009(8)
C28B 0.022(9) 0.028(9) 0.053(11) -0.007(8) 0.025(8) -0.002(7)
C29B 0.021(9) 0.048(10) 0.028(9) 0.003(8) 0.015(7) 0.008(7)
C30B 0.021(9) 0.033(9) 0.039(10) -0.006(8) -0.001(7) -0.004(7)
C31B 0.023(9) 0.024(8) 0.044(10) 0.000(7) 0.009(7) 0.005(6)
C32B 0.023(9) 0.038(10) 0.042(10) 0.003(8) 0.009(7) 0.006(7)
C33B 0.013(8) 0.039(10) 0.064(12) -0.018(9) 0.011(8) 0.011(7)
C34B 0.012(8) 0.042(10) 0.052(11) -0.010(9) 0.005(7) -0.002(7)

loop_
_atom_type_symbol
_atom_type_description
_atom_type_scat_dispersion_real
_atom_type_scat_dispersion_imag
_atom_type_scat_source
C C 0.0033 0.0016 'International Tables Vol C Tables 4.2.6.8 and 6.1.1.4'
H H 0.0000 0.0000 'International Tables Vol C Tables 4.2.6.8 and 6.1.1.4'
Cl Cl 0.1484 0.1585 'International Tables Vol C Tables 4.2.6.8 and 6.1.1.4'
N N 0.0061 0.0033 'International Tables Vol C Tables 4.2.6.8 and 6.1.1.4'
O O 0.0106 0.0060 'International Tables Vol C Tables 4.2.6.8 and 6.1.1.4'
Pt Pt -1.7033 8.3905 'International Tables Vol C Tables 4.2.6.8 and 6.1.1.4'
S S 0.1246 0.1234 'International Tables Vol C Tables 4.2.6.8 and 6.1.1.4'

loop_
_geom_angle_atom_site_label_1
_geom_angle_atom_site_label_2
_geom_angle_atom_site_label_3
_geom_angle
_geom_angle_site_symmetry_1
_geom_angle_site_symmetry_3
_geom_angle_publ_flag
N1 Pt1 S1 175.2(4) . . yes
N1 Pt1 Cl1 88.9(4) . . ?
S1 Pt1 Cl1 86.59(15) . . ?
N1 Pt1 Cl2 88.6(4) . . ?
S1 Pt1 Cl2 95.89(15) . . ?
Cl1 Pt1 Cl2 176.94(15) . . yes
O1 S1 C17 111.2(8) . . ?
O1 S1 C14 110.5(7) . . ?
C17 S1 C14 93.9(8) . . ?
O1 S1 Pt1 116.9(5) . . ?
C17 S1 Pt1 113.8(7) . . ?
C14 S1 Pt1 108.0(6) . . ?
C1 N1 Pt1 129.0(10) . . yes
C1 N1 H1 115.5 . . ?
Pt1 N1 H1 115.5 . . ?
N1 C1 C2 123.9(13) . . ?
N1 C1 C8 118.2(14) . . ?
C2 C1 C8 117.6(13) . . ?
N2 Pt2 S2 178.3(4) . . yes
N2 Pt2 Cl4 86.3(4) . . ?
S2 Pt2 Cl4 95.45(15) . . ?
N2 Pt2 Cl3 90.9(4) . . ?
S2 Pt2 Cl3 87.36(15) . . ?
Cl4 Pt2 Cl3 175.81(15) . . yes
O2 S2 C31 110.2(7) . . ?
O2 S2 C34 111.2(7) . . ?
C31 S2 C34 92.6(7) . . ?
O2 S2 Pt2 117.1(5) . . ?
C31 S2 Pt2 114.3(6) . . ?
C34 S2 Pt2 108.7(6) . . ?
C18 N2 Pt2 129.0(11) . . yes
C18 N2 H2 115.5 . . ?
Pt2 N2 H2 115.5 . . ?
C7 C2 C3 118.3(15) . . ?
C7 C2 C1 122.1(14) . . ?
C3 C2 C1 119.6(14) . . ?
C2 C3 C4 119.6(15) . . ?
C2 C3 H3 120.2 . . ?
C4 C3 H3 120.2 . . ?
C5 C4 C3 121.0(16) . . ?
C5 C4 H4 119.5 . . ?
C3 C4 H4 119.5 . . ?
C4 C5 C6 120.6(16) . . ?
C4 C5 H5 119.7 . . ?
C6 C5 H5 119.7 . . ?
C7 C6 C5 118.7(15) . . ?
C7 C6 H6 120.6 . . ?
C5 C6 H6 120.6 . . ?
C6 C7 C2 121.6(14) . . ?
C6 C7 H7 119.2 . . ?
C2 C7 H7 119.2 . . ?
C13 C8 C9 119.8(15) . . ?
C13 C8 C1 119.0(15) . . ?
C9 C8 C1 121.1(15) . . ?
C10 C9 C8 118.6(18) . . ?
C10 C9 H9 120.7 . . ?
C8 C9 H9 120.7 . . ?
C11 C10 C9 120.4(19) . . ?
C11 C10 H10 119.8 . . ?
C9 C10 H10 119.8 . . ?
C10 C11 C12 120.0(19) . . ?
C10 C11 H11 120.0 . . ?
C12 C11 H11 120.0 . . ?
C13 C12 C11 120(2) . . ?
C13 C12 H12 120.0 . . ?
C11 C12 H12 120.0 . . ?
C12 C13 C8 121.1(19) . . ?
C12 C13 H13 119.5 . . ?
C8 C13 H13 119.5 . . ?
C15 C14 S1 104.8(12) . . ?
C15 C14 H14A 110.8 . . ?
S1 C14 H14A 110.8 . . ?
C15 C14 H14B 110.8 . . ?
S1 C14 H14B 110.8 . . ?
H14A C14 H14B 108.9 . . ?
C16 C15 C14 117(2) . . ?
C16 C15 H15A 108.1 . . ?
C14 C15 H15A 108.1 . . ?
C16 C15 H15B 108.1 . . ?
C14 C15 H15B 108.1 . . ?
H15A C15 H15B 107.3 . . ?
C15 C16 C17 118(2) . . ?
C15 C16 H16A 107.9 . . ?
C17 C16 H16A 107.9 . . ?
C15 C16 H16B 107.9 . . ?
C17 C16 H16B 107.9 . . ?
H16A C16 H16B 107.2 . . ?
C16 C17 S1 105.5(14) . . ?
C16 C17 H17A 110.6 . . ?
S1 C17 H17A 110.6 . . ?
C16 C17 H17B 110.6 . . ?
S1 C17 H17B 110.6 . . ?
H17A C17 H17B 108.8 . . ?
N2 C18 C19 122.1(14) . . ?
N2 C18 C25 119.0(14) . . ?
C19 C18 C25 118.8(14) . . ?
C24 C19 C20 121.7(15) . . ?
C24 C19 C18 119.2(14) . . ?
C20 C19 C18 119.1(14) . . ?
C21 C20 C19 117.6(17) . . ?
C21 C20 H20 121.2 . . ?
C19 C20 H20 121.2 . . ?
C20 C21 C22 121.9(17) . . ?
C20 C21 H21 119.1 . . ?
C22 C21 H21 119.1 . . ?
C23 C22 C21 119.4(17) . . ?
C23 C22 H22 120.3 . . ?
C21 C22 H22 120.3 . . ?
C22 C23 C24 119.5(17) . . ?
C22 C23 H23 120.3 . . ?
C24 C23 H23 120.3 . . ?
C19 C24 C23 119.6(16) . . ?
C19 C24 H24 120.2 . . ?
C23 C24 H24 120.2 . . ?
C26 C25 C30 118.5(15) . . ?
C26 C25 C18 121.2(15) . . ?
C30 C25 C18 120.2(15) . . ?
C25 C26 C27 122.1(17) . . ?
C25 C26 H26 119.0 . . ?
C27 C26 H26 119.0 . . ?
C26 C27 C28 119.1(18) . . ?
C26 C27 H27 120.5 . . ?
C28 C27 H27 120.5 . . ?
C29 C28 C27 119.6(18) . . ?
C29 C28 H28 120.2 . . ?
C27 C28 H28 120.2 . . ?
C30 C29 C28 119.8(18) . . ?
C30 C29 H29 120.1 . . ?
C28 C29 H29 120.1 . . ?
C29 C30 C25 120.7(17) . . ?
C29 C30 H30 119.6 . . ?
C25 C30 H30 119.6 . . ?
C32 C31 S2 103.9(11) . . ?
C32 C31 H31A 111.0 . . ?
S2 C31 H31A 111.0 . . ?
C32 C31 H31B 111.0 . . ?
S2 C31 H31B 111.0 . . ?
H31A C31 H31B 109.0 . . ?
C33 C32 C31 103.0(14) . . ?
C33 C32 H32A 111.2 . . ?
C31 C32 H32A 111.2 . . ?
C33 C32 H32B 111.2 . . ?
C31 C32 H32B 111.2 . . ?
H32A C32 H32B 109.1 . . ?
C34 C33 C32 108.8(14) . . ?
C34 C33 H33A 109.9 . . ?
C32 C33 H33A 109.9 . . ?
C34 C33 H33B 109.9 . . ?
C32 C33 H33B 109.9 . . ?
H33A C33 H33B 108.3 . . ?
C33 C34 S2 108.3(11) . . ?
C33 C34 H34A 110.0 . . ?
S2 C34 H34A 110.0 . . ?
C33 C34 H34B 110.0 . . ?
S2 C34 H34B 110.0 . . ?
H34A C34 H34B 108.4 . . ?
Cl95 C94 Cl94 111.2(10) . . ?
Cl95 C94 Cl96 108.9(9) . . ?
Cl94 C94 Cl96 110.0(11) . . ?
Cl95 C94 H94 108.9 . . ?
Cl94 C94 H94 108.9 . . ?
Cl96 C94 H94 108.9 . . ?
Cl97 C97 Cl99 114.0(12) . . ?
Cl97 C97 Cl98 110.5(14) . . ?
Cl99 C97 Cl98 103.7(12) . . ?
Cl97 C97 H97 109.5 . . ?
Cl99 C97 H97 109.5 . . ?
Cl98 C97 H97 109.5 . . ?
N1B Pt1B S1B 176.0(4) . . ?
N1B Pt1B Cl1B 89.8(4) . . ?
S1B Pt1B Cl1B 87.00(15) . . ?
N1B Pt1B Cl2B 87.5(4) . . ?
S1B Pt1B Cl2B 95.66(14) . . ?
Cl1B Pt1B Cl2B 175.75(14) . . ?
O1B S1B C17B 110.7(7) . . ?
O1B S1B C14B 110.0(7) . . ?
C17B S1B C14B 95.1(7) . . ?
O1B S1B Pt1B 117.1(5) . . ?
C17B S1B Pt1B 114.6(6) . . ?
C14B S1B Pt1B 106.9(6) . . ?
C1B N1B Pt1B 131.8(11) . . ?
C1B N1B H1B 114.1 . . ?
Pt1B N1B H1B 114.1 . . ?
N1B C1B C2B 123.1(14) . . ?
N1B C1B C8B 117.9(14) . . ?
C2B C1B C8B 118.9(14) . . ?
N2B Pt2B S2B 177.2(4) . . ?
N2B Pt2B Cl4B 87.3(4) . . ?
S2B Pt2B Cl4B 94.95(15) . . ?
N2B Pt2B Cl3B 91.0(4) . . ?
S2B Pt2B Cl3B 86.89(14) . . ?
Cl4B Pt2B Cl3B 176.18(15) . . ?
O2B S2B C31B 107.3(7) . . ?
O2B S2B C34B 107.1(8) . . ?
C31B S2B C34B 94.1(8) . . ?
O2B S2B Pt2B 116.9(5) . . ?
C31B S2B Pt2B 117.7(6) . . ?
C34B S2B Pt2B 111.1(6) . . ?
C18B N2B Pt2B 131.0(11) . . ?
C18B N2B H2B 114.5 . . ?
Pt2B N2B H2B 114.5 . . ?
C7B C2B C3B 120.2(15) . . ?
C7B C2B C1B 120.8(15) . . ?
C3B C2B C1B 119.0(15) . . ?
C4B C3B C2B 118.7(15) . . ?
C4B C3B H3B 120.7 . . ?
C2B C3B H3B 120.7 . . ?
C5B C4B C3B 120.4(15) . . ?
C5B C4B H4B 119.8 . . ?
C3B C4B H4B 119.8 . . ?
C6B C5B C4B 121.4(16) . . ?
C6B C5B H5B 119.3 . . ?
C4B C5B H5B 119.3 . . ?
C5B C6B C7B 119.2(15) . . ?
C5B C6B H6B 120.4 . . ?
C7B C6B H6B 120.4 . . ?
C2B C7B C6B 120.0(15) . . ?
C2B C7B H7B 120.0 . . ?
C6B C7B H7B 120.0 . . ?
C9B C8B C13B 121.5(15) . . ?
C9B C8B C1B 119.7(14) . . ?
C13B C8B C1B 118.9(15) . . ?
C10B C9B C8B 118.1(17) . . ?
C10B C9B H9B 121.0 . . ?
C8B C9B H9B 121.0 . . ?
C11B C10B C9B 121.3(19) . . ?
C11B C10B H10B 119.3 . . ?
C9B C10B H10B 119.3 . . ?
C10B C11B C12B 122.3(18) . . ?
C10B C11B H11B 118.9 . . ?
C12B C11B H11B 118.9 . . ?
C11B C12B C13B 119.8(17) . . ?
C11B C12B H12B 120.1 . . ?
C13B C12B H12B 120.1 . . ?
C8B C13B C12B 117.0(17) . . ?
C8B C13B H13B 121.5 . . ?
C12B C13B H13B 121.5 . . ?
C15B C14B S1B 105.9(11) . . ?
C15B C14B H14C 110.6 . . ?
S1B C14B H14C 110.6 . . ?
C15B C14B H14D 110.6 . . ?
S1B C14B H14D 110.6 . . ?
H14C C14B H14D 108.7 . . ?
C16B C15B C14B 108.1(14) . . ?
C16B C15B H15C 110.1 . . ?
C14B C15B H15C 110.1 . . ?
C16B C15B H15D 110.1 . . ?
C14B C15B H15D 110.1 . . ?
H15C C15B H15D 108.4 . . ?
C17B C16B C15B 104.8(15) . . ?
C17B C16B H16C 110.8 . . ?
C15B C16B H16C 110.8 . . ?
C17B C16B H16D 110.8 . . ?
C15B C16B H16D 110.8 . . ?
H16C C16B H16D 108.9 . . ?
C16B C17B S1B 105.3(11) . . ?
C16B C17B H17C 110.7 . . ?
S1B C17B H17C 110.7 . . ?
C16B C17B H17D 110.7 . . ?
S1B C17B H17D 110.7 . . ?
H17C C17B H17D 108.8 . . ?
N2B C18B C25B 123.7(14) . . ?
N2B C18B C19B 120.3(14) . . ?
C25B C18B C19B 115.8(13) . . ?
C24B C19B C20B 119.2(15) . . ?
C24B C19B C18B 119.2(14) . . ?
C20B C19B C18B 121.6(14) . . ?
C21B C20B C19B 121.7(16) . . ?
C21B C20B H20B 119.1 . . ?
C19B C20B H20B 119.1 . . ?
C20B C21B C22B 119.0(16) . . ?
C20B C21B H21B 120.5 . . ?
C22B C21B H21B 120.5 . . ?
C23B C22B C21B 119.2(16) . . ?
C23B C22B H22B 120.4 . . ?
C21B C22B H22B 120.4 . . ?
C24B C23B C22B 121.2(17) . . ?
C24B C23B H23B 119.4 . . ?
C22B C23B H23B 119.4 . . ?
C19B C24B C23B 119.4(16) . . ?
C19B C24B H24B 120.3 . . ?
C23B C24B H24B 120.3 . . ?
C26B C25B C30B 116.2(15) . . ?
C26B C25B C18B 124.5(15) . . ?
C30B C25B C18B 119.2(14) . . ?
C25B C26B C27B 123.3(16) . . ?
C25B C26B H26B 118.4 . . ?
C27B C26B H26B 118.4 . . ?
C26B C27B C28B 118.7(16) . . ?
C26B C27B H27B 120.6 . . ?
C28B C27B H27B 120.6 . . ?
C29B C28B C27B 119.4(15) . . ?
C29B C28B H28B 120.3 . . ?
C27B C28B H28B 120.3 . . ?
C30B C29B C28B 121.9(15) . . ?
C30B C29B H29B 119.1 . . ?
C28B C29B H29B 119.1 . . ?
C29B C30B C25B 120.5(15) . . ?
C29B C30B H30B 119.7 . . ?
C25B C30B H30B 119.7 . . ?
C32B C31B S2B 101.7(11) . . ?
C32B C31B H31C 111.4 . . ?
S2B C31B H31C 111.4 . . ?
C32B C31B H31D 111.4 . . ?
S2B C31B H31D 111.4 . . ?
H31C C31B H31D 109.3 . . ?
C33B C32B C31B 105.8(14) . . ?
C33B C32B H32C 110.6 . . ?
C31B C32B H32C 110.6 . . ?
C33B C32B H32D 110.6 . . ?
C31B C32B H32D 110.6 . . ?
H32C C32B H32D 108.7 . . ?
C32B C33B C34B 107.8(13) . . ?
C32B C33B H33C 110.1 . . ?
C34B C33B H33C 110.1 . . ?
C32B C33B H33D 110.1 . . ?
C34B C33B H33D 110.1 . . ?
H33C C33B H33D 108.5 . . ?
C33B C34B S2B 106.7(11) . . ?
C33B C34B H34C 110.4 . . ?
S2B C34B H34C 110.4 . . ?
C33B C34B H34D 110.4 . . ?
S2B C34B H34D 110.4 . . ?
H34C C34B H34D 108.6 . . ?

loop_
_geom_bond_atom_site_label_1
_geom_bond_atom_site_label_2
_geom_bond_distance
_geom_bond_site_symmetry_2
_geom_bond_publ_flag
Pt1 N1 2.017(13) . yes
Pt1 S1 2.210(4) . yes
Pt1 Cl1 2.306(4) . yes
Pt1 Cl2 2.307(4) . yes
S1 O1 1.469(11) . yes
S1 C17 1.808(17) . yes
S1 C14 1.813(14) . yes
N1 C1 1.261(19) . yes
N1 H1 0.8800 . ?
C1 C2 1.45(2) . ?
C1 C8 1.510(19) . ?
Pt2 N2 2.037(13) . yes
Pt2 S2 2.222(4) . yes
Pt2 Cl4 2.298(4) . yes
Pt2 Cl3 2.302(4) . yes
S2 O2 1.464(11) . yes
S2 C31 1.794(15) . ?
S2 C34 1.797(15) . ?
N2 C18 1.30(2) . yes
N2 H2 0.8800 . ?
C2 C7 1.39(2) . ?
C2 C3 1.39(2) . ?
C3 C4 1.41(2) . ?
C3 H3 0.9500 . ?
C4 C5 1.35(2) . ?
C4 H4 0.9500 . ?
C5 C6 1.39(2) . ?
C5 H5 0.9500 . ?
C6 C7 1.39(2) . ?
C6 H6 0.9500 . ?
C7 H7 0.9500 . ?
C8 C13 1.36(2) . ?
C8 C9 1.40(2) . ?
C9 C10 1.39(3) . ?
C9 H9 0.9500 . ?
C10 C11 1.36(3) . ?
C10 H10 0.9500 . ?
C11 C12 1.38(3) . ?
C11 H11 0.9500 . ?
C12 C13 1.36(3) . ?
C12 H12 0.9500 . ?
C13 H13 0.9500 . ?
C14 C15 1.48(3) . ?
C14 H14A 0.9900 . ?
C14 H14B 0.9900 . ?
C15 C16 1.30(3) . ?
C15 H15A 0.9900 . ?
C15 H15B 0.9900 . ?
C16 C17 1.45(3) . ?
C16 H16A 0.9900 . ?
C16 H16B 0.9900 . ?
C17 H17A 0.9900 . ?
C17 H17B 0.9900 . ?
C18 C19 1.49(2) . ?
C18 C25 1.49(2) . ?
C19 C24 1.35(2) . ?
C19 C20 1.41(2) . ?
C20 C21 1.37(2) . ?
C20 H20 0.9500 . ?
C21 C22 1.38(3) . ?
C21 H21 0.9500 . ?
C22 C23 1.37(2) . ?
C22 H22 0.9500 . ?
C23 C24 1.42(2) . ?
C23 H23 0.9500 . ?
C24 H24 0.9500 . ?
C25 C26 1.36(2) . ?
C25 C30 1.41(2) . ?
C26 C27 1.37(2) . ?
C26 H26 0.9500 . ?
C27 C28 1.40(3) . ?
C27 H27 0.9500 . ?
C28 C29 1.39(3) . ?
C28 H28 0.9500 . ?
C29 C30 1.36(3) . ?
C29 H29 0.9500 . ?
C30 H30 0.9500 . ?
C31 C32 1.53(2) . ?
C31 H31A 0.9900 . ?
C31 H31B 0.9900 . ?
C32 C33 1.52(2) . ?
C32 H32A 0.9900 . ?
C32 H32B 0.9900 . ?
C33 C34 1.49(2) . ?
C33 H33A 0.9900 . ?
C33 H33B 0.9900 . ?
C34 H34A 0.9900 . ?
C34 H34B 0.9900 . ?
Cl94 C94 1.74(2) . ?
C94 Cl95 1.74(2) . ?
C94 Cl96 1.789(17) . ?
C94 H94 1.0000 . ?
Cl97 C97 1.66(2) . ?
C97 Cl99 1.74(2) . ?
C97 Cl98 1.82(2) . ?
C97 H97 1.0000 . ?
Pt1B N1B 2.024(13) . yes
Pt1B S1B 2.215(4) . yes
Pt1B Cl1B 2.302(4) . yes
Pt1B Cl2B 2.308(4) . yes
S1B O1B 1.457(11) . yes
S1B C17B 1.785(15) . yes
S1B C14B 1.822(14) . yes
N1B C1B 1.266(19) . ?
N1B H1B 0.8800 . ?
C1B C2B 1.45(2) . ?
C1B C8B 1.51(2) . ?
Pt2B N2B 2.029(12) . yes
Pt2B S2B 2.208(4) . yes
Pt2B Cl4B 2.299(4) . yes
Pt2B Cl3B 2.305(4) . yes
S2B O2B 1.447(11) . yes
S2B C31B 1.785(15) . yes
S2B C34B 1.816(16) . yes
N2B C18B 1.264(19) . yes
N2B H2B 0.8800 . ?
C2B C7B 1.37(2) . ?
C2B C3B 1.42(2) . ?
C3B C4B 1.40(2) . ?
C3B H3B 0.9500 . ?
C4B C5B 1.38(2) . ?
C4B H4B 0.9500 . ?
C5B C6B 1.37(2) . ?
C5B H5B 0.9500 . ?
C6B C7B 1.43(2) . ?
C6B H6B 0.9500 . ?
C7B H7B 0.9500 . ?
C8B C9B 1.40(2) . ?
C8B C13B 1.42(2) . ?
C9B C10B 1.40(2) . ?
C9B H9B 0.9500 . ?
C10B C11B 1.33(3) . ?
C10B H10B 0.9500 . ?
C11B C12B 1.38(3) . ?
C11B H11B 0.9500 . ?
C12B C13B 1.42(3) . ?
C12B H12B 0.9500 . ?
C13B H13B 0.9500 . ?
C14B C15B 1.54(2) . ?
C14B H14C 0.9900 . ?
C14B H14D 0.9900 . ?
C15B C16B 1.53(2) . ?
C15B H15C 0.9900 . ?
C15B H15D 0.9900 . ?
C16B C17B 1.53(2) . ?
C16B H16C 0.9900 . ?
C16B H16D 0.9900 . ?
C17B H17C 0.9900 . ?
C17B H17D 0.9900 . ?
C18B C25B 1.46(2) . ?
C18B C19B 1.52(2) . ?
C19B C24B 1.37(2) . ?
C19B C20B 1.40(2) . ?
C20B C21B 1.35(2) . ?
C20B H20B 0.9500 . ?
C21B C22B 1.40(2) . ?
C21B H21B 0.9500 . ?
C22B C23B 1.38(2) . ?
C22B H22B 0.9500 . ?
C23B C24B 1.37(2) . ?
C23B H23B 0.9500 . ?
C24B H24B 0.9500 . ?
C25B C26B 1.36(2) . ?
C25B C30B 1.45(2) . ?
C26B C27B 1.37(2) . ?
C26B H26B 0.9500 . ?
C27B C28B 1.39(2) . ?
C27B H27B 0.9500 . ?
C28B C29B 1.37(2) . ?
C28B H28B 0.9500 . ?
C29B C30B 1.33(2) . ?
C29B H29B 0.9500 . ?
C30B H30B 0.9500 . ?
C31B C32B 1.53(2) . ?
C31B H31C 0.9900 . ?
C31B H31D 0.9900 . ?
C32B C33B 1.52(2) . ?
C32B H32C 0.9900 . ?
C32B H32D 0.9900 . ?
C33B C34B 1.54(2) . ?
C33B H33C 0.9900 . ?
C33B H33D 0.9900 . ?
C34B H34C 0.9900 . ?
C34B H34D 0.9900 . ?

loop_
_geom_hbond_atom_site_label_D
_geom_hbond_atom_site_label_H
_geom_hbond_atom_site_label_A
_geom_hbond_distance_DH
_geom_hbond_distance_HA
_geom_hbond_distance_DA
_geom_hbond_angle_DHA
_geom_hbond_site_symmetry_A
N1 H1 O2 0.88 2.16 2.995(17) 158.0 .
N2 H2 O1 0.88 2.15 2.991(16) 159.0 .
N1B H1B O2B 0.88 2.11 2.952(16) 160.4 .
N2B H2B O1B 0.88 2.14 2.994(16) 164.6 .
